data_7150083
loop_
_publ_author_name
'Fifer, Nathan L.'
'White, Jonathan M.'

_publ_section_title
;
 Determining the sigma-donor ability of the cyclopropane C-C bond.
;
_journal_issue 9
_journal_name_full 'Organic &amp; biomolecular chemistry'
_journal_page_first 1776
_journal_page_last 1780
_journal_paper_doi 10.1039/b503124a
_journal_volume 3
_journal_year 2005
_chemical_formula_sum 'C13 H14 N2 O5 S'
_chemical_formula_weight 310.32
_chemical_name_systematic
;
?
;
_space_group_IT_number 14
_symmetry_cell_setting monoclinic
_symmetry_space_group_name_Hall '-P 2ybc'
_symmetry_space_group_name_H-M 'P 1 21/c 1'
_atom_sites_solution_hydrogens geom
_atom_sites_solution_primary direct
_atom_sites_solution_secondary difmap
_audit_creation_method SHELXL-97
_cell_angle_alpha 90.00
_cell_angle_beta 104.395(2)
_cell_angle_gamma 90.00
_cell_formula_units_Z 4
_cell_length_a 10.3778(8)
_cell_length_b 12.0317(10)
_cell_length_c 11.3503(9)
_cell_measurement_reflns_used 2240
_cell_measurement_temperature 130(2)
_cell_measurement_theta_max 26.36
_cell_measurement_theta_min 2.51
_cell_volume 1372.73(19)
_computing_cell_refinement 'Bruker SMART'
_computing_data_collection 'Bruker SMART'
_computing_data_reduction 'Bruker SAINT'
_computing_molecular_graphics 'Bruker SHELXTL'
_computing_publication_material 'Bruker SHELXTL'
_computing_structure_refinement 'Bruker SHELXTL'
_computing_structure_solution 'Bruker SHELXTL'
_diffrn_ambient_temperature 130(2)
_diffrn_measured_fraction_theta_full 0.999
_diffrn_measured_fraction_theta_max 0.999
_diffrn_measurement_device_type 'CCD area detector'
_diffrn_measurement_method 'phi and omega scans'
_diffrn_radiation_monochromator graphite
_diffrn_radiation_source 'sealed tube'
_diffrn_radiation_type MoK\a
_diffrn_radiation_wavelength 0.71073
_diffrn_reflns_av_R_equivalents 0.0444
_diffrn_reflns_av_sigmaI/netI 0.0493
_diffrn_reflns_limit_h_max 11
_diffrn_reflns_limit_h_min -12
_diffrn_reflns_limit_k_max 14
_diffrn_reflns_limit_k_min -14
_diffrn_reflns_limit_l_max 12
_diffrn_reflns_limit_l_min -13
_diffrn_reflns_number 7185
_diffrn_reflns_theta_full 25.00
_diffrn_reflns_theta_max 25.00
_diffrn_reflns_theta_min 2.03
_exptl_absorpt_coefficient_mu 0.260
_exptl_crystal_colour yellow
_exptl_crystal_density_diffrn 1.502
_exptl_crystal_density_method 'not measured'
_exptl_crystal_description Block
_exptl_crystal_F_000 648
_exptl_crystal_size_max 0.35
_exptl_crystal_size_mid 0.30
_exptl_crystal_size_min 0.20
_refine_diff_density_max 0.311
_refine_diff_density_min -0.244
_refine_diff_density_rms 0.048
_refine_ls_extinction_method none
_refine_ls_goodness_of_fit_ref 0.975
_refine_ls_hydrogen_treatment mixed
_refine_ls_matrix_type full
_refine_ls_number_parameters 190
_refine_ls_number_reflns 2422
_refine_ls_number_restraints 0
_refine_ls_restrained_S_all 0.975
_refine_ls_R_factor_all 0.0480
_refine_ls_R_factor_gt 0.0381
_refine_ls_shift/su_max 0.001
_refine_ls_shift/su_mean 0.000
_refine_ls_structure_factor_coef Fsqd
_refine_ls_weighting_details 'calc w=1/[\s^2^(Fo^2^)+(0.0449P)^2^+0.0000P] where P=(Fo^2^+2Fc^2^)/3'
_refine_ls_weighting_scheme calc
_refine_ls_wR_factor_gt 0.0853
_refine_ls_wR_factor_ref 0.0888
_reflns_number_gt 1999
_reflns_number_total 2422
_reflns_threshold_expression >2sigma(I)
_cod_data_source_file b503124a.txt
_cod_data_source_block jmwnf20
_cod_depositor_comments
;
The following automatic conversions were performed:
'_symmetry_cell_setting' value 'Monoclinic' changed to 'monoclinic'
according to '/home/saulius/struct/CIF-dictionaries/cif_core.dic'
dictionary named 'cif_core.dic' version 2.4.1 from 2010-06-29.

Automatic conversion script
Id: cif_fix_enum 1527 2010-12-29 10:47:43Z saulius 
;
_cod_original_sg_symbol_H-M 'P2(1)/c '
_cod_database_code 7150083

loop_
_symmetry_equiv_pos_as_xyz
'x, y, z'
'-x, y+1/2, -z+1/2'
'-x, -y, -z'
'x, -y-1/2, z-1/2'

loop_
_atom_site_label
_atom_site_type_symbol
_atom_site_fract_x
_atom_site_fract_y
_atom_site_fract_z
_atom_site_U_iso_or_equiv
_atom_site_adp_type
_atom_site_occupancy
_atom_site_symmetry_multiplicity
_atom_site_calc_flag
_atom_site_refinement_flags
_atom_site_disorder_assembly
_atom_site_disorder_group
C1 C 0.8056(2) 0.27345(15) 0.55508(18) 0.0235(5) Uani 1 1 d . . .
H1 H 0.8834 0.2838 0.6237 0.028 Uiso 1 1 calc R . .
C2 C 0.7354(2) 0.38217(15) 0.52563(19) 0.0261(5) Uani 1 1 d . . .
H2 H 0.6612 0.3822 0.4528 0.031 Uiso 1 1 calc R . .
C3 C 0.8157(2) 0.48706(15) 0.54703(19) 0.0308(5) Uani 1 1 d . . .
H3A H 0.9102 0.4807 0.5844 0.037 Uiso 1 1 calc R . .
H3B H 0.7915 0.5460 0.4873 0.037 Uiso 1 1 calc R . .
C4 C 0.7215(2) 0.46112(17) 0.6236(2) 0.0377(6) Uani 1 1 d . . .
H4A H 0.6404 0.5044 0.6102 0.045 Uiso 1 1 calc R . .
H4B H 0.7591 0.4392 0.7073 0.045 Uiso 1 1 calc R . .
C5 C 0.8501(2) 0.22642(15) 0.45019(18) 0.0239(5) Uani 1 1 d . . .
H2' H 0.7798 0.2166 0.3753 0.029 Uiso 1 1 calc R . .
C6 C 0.9824(2) 0.26393(16) 0.43243(19) 0.0265(5) Uani 1 1 d . . .
H6A H 0.9887 0.2783 0.3500 0.032 Uiso 1 1 calc R . .
H6B H 1.0363 0.3122 0.4937 0.032 Uiso 1 1 calc R . .
C7 C 0.9645(2) 0.14583(17) 0.4672(2) 0.0318(5) Uani 1 1 d . . .
H7A H 1.0076 0.1229 0.5495 0.038 Uiso 1 1 calc R . .
H7B H 0.9601 0.0890 0.4057 0.038 Uiso 1 1 calc R . .
C8 C 0.70913(19) -0.01615(15) 0.56499(16) 0.0196(4) Uani 1 1 d . . .
C9 C 0.72261(19) -0.12970(15) 0.59507(16) 0.0189(4) Uani 1 1 d . . .
C10 C 0.66794(19) -0.21348(15) 0.51544(18) 0.0208(4) Uani 1 1 d . . .
H10 H 0.6783 -0.2877 0.5387 0.025 Uiso 1 1 calc R . .
C11 C 0.59746(18) -0.18366(15) 0.40035(17) 0.0196(4) Uani 1 1 d . . .
C12 C 0.57966(19) -0.07242(15) 0.36566(17) 0.0209(4) Uani 1 1 d . . .
H12 H 0.5309 -0.0539 0.2878 0.025 Uiso 1 1 calc R . .
C13 C 0.63419(19) 0.00961(16) 0.44669(16) 0.0208(4) Uani 1 1 d . . .
H13 H 0.6215 0.0836 0.4231 0.025 Uiso 1 1 calc R . .
N1 N 0.79917(16) -0.16134(14) 0.71537(15) 0.0232(4) Uani 1 1 d . . .
N2 N 0.54220(16) -0.27114(14) 0.31297(16) 0.0255(4) Uani 1 1 d . . .
O1 O 0.70901(14) 0.19954(10) 0.59352(12) 0.0261(3) Uani 1 1 d . . .
O2 O 0.85821(14) -0.08532(11) 0.78107(12) 0.0308(4) Uani 1 1 d . . .
O3 O 0.80318(14) -0.25923(11) 0.74721(13) 0.0298(4) Uani 1 1 d . . .
O4 O 0.56551(15) -0.36875(11) 0.34369(13) 0.0347(4) Uani 1 1 d . . .
O5 O 0.47725(14) -0.24267(11) 0.21161(13) 0.0332(4) Uani 1 1 d . . .
S1 S 0.77318(5) 0.08814(4) 0.67059(4) 0.02457(16) Uani 1 1 d . . .

loop_
_atom_site_aniso_label
_atom_site_aniso_U_11
_atom_site_aniso_U_22
_atom_site_aniso_U_33
_atom_site_aniso_U_23
_atom_site_aniso_U_13
_atom_site_aniso_U_12
C1 0.0230(11) 0.0206(11) 0.0265(11) -0.0005(8) 0.0053(9) -0.0056(9)
C2 0.0273(12) 0.0216(11) 0.0293(12) 0.0000(9) 0.0072(9) 0.0003(9)
C3 0.0302(13) 0.0220(11) 0.0397(13) 0.0038(10) 0.0079(10) -0.0013(10)
C4 0.0542(16) 0.0260(12) 0.0380(13) -0.0011(10) 0.0210(12) 0.0022(11)
C5 0.0223(11) 0.0205(11) 0.0281(12) -0.0027(8) 0.0050(9) -0.0032(9)
C6 0.0254(12) 0.0253(11) 0.0304(12) 0.0010(9) 0.0096(9) -0.0015(9)
C7 0.0336(14) 0.0258(12) 0.0380(14) 0.0014(9) 0.0127(11) 0.0028(10)
C8 0.0173(10) 0.0214(10) 0.0216(10) -0.0015(8) 0.0078(8) -0.0013(8)
C9 0.0168(11) 0.0231(11) 0.0170(10) 0.0010(8) 0.0047(8) -0.0005(8)
C10 0.0171(10) 0.0177(10) 0.0293(12) 0.0003(8) 0.0089(9) 0.0002(8)
C11 0.0164(10) 0.0219(11) 0.0207(11) -0.0052(8) 0.0053(8) -0.0021(8)
C12 0.0158(10) 0.0279(11) 0.0189(10) 0.0018(9) 0.0039(8) 0.0001(9)
C13 0.0219(11) 0.0191(10) 0.0225(11) 0.0014(8) 0.0073(9) -0.0003(8)
N1 0.0202(9) 0.0269(10) 0.0242(9) 0.0033(8) 0.0084(8) 0.0011(8)
N2 0.0184(9) 0.0294(10) 0.0292(11) -0.0056(8) 0.0066(8) -0.0007(8)
O1 0.0276(8) 0.0189(7) 0.0342(8) -0.0008(6) 0.0123(6) -0.0034(6)
O2 0.0333(9) 0.0335(9) 0.0219(8) -0.0034(6) -0.0003(6) -0.0083(7)
O3 0.0337(9) 0.0261(8) 0.0291(8) 0.0096(6) 0.0072(7) 0.0037(7)
O4 0.0373(10) 0.0195(8) 0.0431(10) -0.0061(7) 0.0020(7) 0.0006(7)
O5 0.0310(9) 0.0382(9) 0.0257(9) -0.0078(7) -0.0019(7) 0.0012(7)
S1 0.0291(3) 0.0217(3) 0.0228(3) -0.0027(2) 0.0062(2) -0.0062(2)

loop_
_atom_type_symbol
_atom_type_description
_atom_type_scat_dispersion_real
_atom_type_scat_dispersion_imag
_atom_type_scat_source
C C 0.0033 0.0016 'International Tables Vol C Tables 4.2.6.8 and 6.1.1.4'
H H 0.0000 0.0000 'International Tables Vol C Tables 4.2.6.8 and 6.1.1.4'
N N 0.0061 0.0033 'International Tables Vol C Tables 4.2.6.8 and 6.1.1.4'
O O 0.0106 0.0060 'International Tables Vol C Tables 4.2.6.8 and 6.1.1.4'
S S 0.1246 0.1234 'International Tables Vol C Tables 4.2.6.8 and 6.1.1.4'

loop_
_geom_angle_atom_site_label_1
_geom_angle_atom_site_label_2
_geom_angle_atom_site_label_3
_geom_angle
_geom_angle_site_symmetry_1
_geom_angle_site_symmetry_3
_geom_angle_publ_flag
O1 C1 C5 111.90(15) . . ?
O1 C1 C2 105.24(15) . . ?
C5 C1 C2 112.58(16) . . ?
O1 C1 H1 109.0 . . ?
C5 C1 H1 109.0 . . ?
C2 C1 H1 109.0 . . ?
C1 C2 C4 121.42(19) . . ?
C1 C2 C3 118.73(18) . . ?
C4 C2 C3 59.82(13) . . ?
C1 C2 H2 115.2 . . ?
C4 C2 H2 115.2 . . ?
C3 C2 H2 115.2 . . ?
C4 C3 C2 60.02(13) . . ?
C4 C3 H3A 117.8 . . ?
C2 C3 H3A 117.8 . . ?
C4 C3 H3B 117.8 . . ?
C2 C3 H3B 117.8 . . ?
H3A C3 H3B 114.9 . . ?
C3 C4 C2 60.16(13) . . ?
C3 C4 H4A 117.8 . . ?
C2 C4 H4A 117.8 . . ?
C3 C4 H4B 117.8 . . ?
C2 C4 H4B 117.8 . . ?
H4A C4 H4B 114.9 . . ?
C1 C5 C6 117.81(17) . . ?
C1 C5 C7 122.12(18) . . ?
C6 C5 C7 59.63(13) . . ?
C1 C5 H2 115.3 . . ?
C6 C5 H2 115.3 . . ?
C7 C5 H2 115.3 . . ?
C7 C6 C5 60.27(12) . . ?
C7 C6 H6A 117.7 . . ?
C5 C6 H6A 117.7 . . ?
C7 C6 H6B 117.7 . . ?
C5 C6 H6B 117.7 . . ?
H6A C6 H6B 114.9 . . ?
C6 C7 C5 60.10(13) . . ?
C6 C7 H7A 117.8 . . ?
C5 C7 H7A 117.8 . . ?
C6 C7 H7B 117.8 . . ?
C5 C7 H7B 117.8 . . ?
H7A C7 H7B 114.9 . . ?
C9 C8 C13 116.30(17) . . ?
C9 C8 S1 122.19(14) . . ?
C13 C8 S1 121.41(14) . . ?
C10 C9 C8 123.45(18) . . ?
C10 C9 N1 117.74(17) . . ?
C8 C9 N1 118.81(16) . . ?
C11 C10 C9 117.82(17) . . ?
C11 C10 H10 121.1 . . ?
C9 C10 H10 121.1 . . ?
C10 C11 C12 121.33(17) . . ?
C10 C11 N2 118.84(17) . . ?
C12 C11 N2 119.83(17) . . ?
C13 C12 C11 119.85(18) . . ?
C13 C12 H12 120.1 . . ?
C11 C12 H12 120.1 . . ?
C12 C13 C8 121.24(18) . . ?
C12 C13 H13 119.4 . . ?
C8 C13 H13 119.4 . . ?
O3 N1 O2 123.61(17) . . ?
O3 N1 C9 119.94(16) . . ?
O2 N1 C9 116.45(15) . . ?
O5 N2 O4 123.66(16) . . ?
O5 N2 C11 117.77(16) . . ?
O4 N2 C11 118.56(17) . . ?
C1 O1 S1 115.46(12) . . ?
O1 S1 C8 100.67(8) . . ?

loop_
_geom_bond_atom_site_label_1
_geom_bond_atom_site_label_2
_geom_bond_distance
_geom_bond_site_symmetry_2
_geom_bond_publ_flag
C1 O1 1.485(2) . ?
C1 C5 1.491(3) . ?
C1 C2 1.494(3) . ?
C1 H1 0.9800 . ?
C2 C4 1.496(3) . ?
C2 C3 1.498(3) . ?
C2 H2 0.9800 . ?
C3 C4 1.493(3) . ?
C3 H3A 0.9700 . ?
C3 H3B 0.9700 . ?
C4 H4A 0.9700 . ?
C4 H4B 0.9700 . ?
C5 C6 1.506(3) . ?
C5 C7 1.508(3) . ?
C5 H2 0.9800 . ?
C6 C7 1.499(3) . ?
C6 H6A 0.9700 . ?
C6 H6B 0.9700 . ?
C7 H7A 0.9700 . ?
C7 H7B 0.9700 . ?
C8 C9 1.407(3) . ?
C8 C13 1.409(3) . ?
C8 S1 1.7484(19) . ?
C9 C10 1.378(3) . ?
C9 N1 1.450(2) . ?
C10 C11 1.377(3) . ?
C10 H10 0.9300 . ?
C11 C12 1.394(3) . ?
C11 N2 1.462(2) . ?
C12 C13 1.372(3) . ?
C12 H12 0.9300 . ?
C13 H13 0.9300 . ?
N1 O3 1.2296(19) . ?
N1 O2 1.241(2) . ?
N2 O5 1.229(2) . ?
N2 O4 1.232(2) . ?
O1 S1 1.6479(14) . ?

loop_
_geom_torsion_atom_site_label_1
_geom_torsion_atom_site_label_2
_geom_torsion_atom_site_label_3
_geom_torsion_atom_site_label_4
_geom_torsion
_geom_torsion_site_symmetry_1
_geom_torsion_site_symmetry_2
_geom_torsion_site_symmetry_3
_geom_torsion_site_symmetry_4
_geom_torsion_publ_flag
O1 C1 C2 C4 77.9(2) . . . . ?
C5 C1 C2 C4 -159.93(19) . . . . ?
O1 C1 C2 C3 148.25(17) . . . . ?
C5 C1 C2 C3 -89.6(2) . . . . ?
C1 C2 C3 C4 -111.7(2) . . . . ?
C1 C2 C4 C3 107.2(2) . . . . ?
O1 C1 C5 C6 -156.02(16) . . . . ?
C2 C1 C5 C6 85.7(2) . . . . ?
O1 C1 C5 C7 -86.1(2) . . . . ?
C2 C1 C5 C7 155.58(18) . . . . ?
C1 C5 C6 C7 112.8(2) . . . . ?
C1 C5 C7 C6 -105.7(2) . . . . ?
C13 C8 C9 C10 0.5(3) . . . . ?
S1 C8 C9 C10 176.92(15) . . . . ?
C13 C8 C9 N1 179.71(15) . . . . ?
S1 C8 C9 N1 -3.9(2) . . . . ?
C8 C9 C10 C11 0.5(3) . . . . ?
N1 C9 C10 C11 -178.71(16) . . . . ?
C9 C10 C11 C12 -1.1(3) . . . . ?
C9 C10 C11 N2 178.03(16) . . . . ?
C10 C11 C12 C13 0.7(3) . . . . ?
N2 C11 C12 C13 -178.45(17) . . . . ?
C11 C12 C13 C8 0.4(3) . . . . ?
C9 C8 C13 C12 -0.9(3) . . . . ?
S1 C8 C13 C12 -177.39(15) . . . . ?
C10 C9 N1 O3 -6.8(2) . . . . ?
C8 C9 N1 O3 173.98(16) . . . . ?
C10 C9 N1 O2 173.09(17) . . . . ?
C8 C9 N1 O2 -6.2(2) . . . . ?
C10 C11 N2 O5 178.48(17) . . . . ?
C12 C11 N2 O5 -2.4(2) . . . . ?
C10 C11 N2 O4 -3.1(3) . . . . ?
C12 C11 N2 O4 176.06(17) . . . . ?
C5 C1 O1 S1 75.52(18) . . . . ?
C2 C1 O1 S1 -161.91(12) . . . . ?
C1 O1 S1 C8 -111.02(13) . . . . ?
C9 C8 S1 O1 -171.62(15) . . . . ?
C13 C8 S1 O1 4.62(17) . . . . ?

loop_
_cod_related_entry_id
_cod_related_entry_database
_cod_related_entry_code
1 ChemSpider 9395664
